data_7206201
loop_
_publ_author_name
'Nauha, Elisa'
'Ojala, Antti'
'Nissinen, Maija'
'Saxell, Heidi'

_publ_section_title
;
 Comparison of the polymorphs and solvates of two analogous
 fungicides---a case study of the applicability of a supramolecular
 synthon approach in crystal engineering
;
_journal_issue 15
_journal_name_full CrystEngComm
_journal_page_first 4956
_journal_paper_doi 10.1039/c1ce05077j
_journal_volume 13
_journal_year 2011
_chemical_formula_moiety 'C14 H18 N4 O4 S2'
_chemical_formula_sum 'C14 H18 N4 O4 S2'
_chemical_formula_weight 370.44
_chemical_name_systematic
;
?
;
_space_group_IT_number 2
_symmetry_cell_setting triclinic
_symmetry_space_group_name_Hall '-P 1'
_symmetry_space_group_name_H-M 'P -1'
_atom_sites_solution_hydrogens geom
_atom_sites_solution_primary direct
_atom_sites_solution_secondary difmap
_audit_creation_method SHELXL-97
_cell_angle_alpha 95.293(3)
_cell_angle_beta 100.405(4)
_cell_angle_gamma 113.044(4)
_cell_formula_units_Z 4
_cell_length_a 10.7333(5)
_cell_length_b 11.8079(7)
_cell_length_c 16.2174(12)
_cell_measurement_temperature 173(2)
_cell_volume 1829.9(2)
_computing_structure_refinement 'SHELXL-97 (Sheldrick, 1997)'
_computing_structure_solution 'SHELXS-97 (Sheldrick, 1990)'
_diffrn_ambient_temperature 173(2)
_diffrn_measured_fraction_theta_full 0.947
_diffrn_measured_fraction_theta_max 0.947
_diffrn_radiation_monochromator graphite
_diffrn_radiation_source 'fine-focus sealed tube'
_diffrn_radiation_type CuK\a
_diffrn_radiation_wavelength 1.54178
_diffrn_reflns_av_R_equivalents 0.1113
_diffrn_reflns_av_sigmaI/netI 0.0824
_diffrn_reflns_limit_h_max 12
_diffrn_reflns_limit_h_min -12
_diffrn_reflns_limit_k_max 13
_diffrn_reflns_limit_k_min -13
_diffrn_reflns_limit_l_max 19
_diffrn_reflns_limit_l_min -19
_diffrn_reflns_number 8675
_diffrn_reflns_theta_full 66.76
_diffrn_reflns_theta_max 66.76
_diffrn_reflns_theta_min 4.14
_exptl_absorpt_coefficient_mu 2.868
_exptl_absorpt_correction_T_max 0.8030
_exptl_absorpt_correction_T_min 0.6263
_exptl_absorpt_correction_type multi-scan
_exptl_absorpt_process_details
;
Denzo (Otwinowski, Borek, Majewski & Minor,2003)
;
_exptl_crystal_colour colorless
_exptl_crystal_density_diffrn 1.345
_exptl_crystal_density_method 'not measured'
_exptl_crystal_description block
_exptl_crystal_F_000 776
_exptl_crystal_size_max 0.18
_exptl_crystal_size_mid 0.16
_exptl_crystal_size_min 0.08
_refine_diff_density_max 0.300
_refine_diff_density_min -0.302
_refine_diff_density_rms 0.075
_refine_ls_extinction_method none
_refine_ls_goodness_of_fit_ref 1.026
_refine_ls_hydrogen_treatment mixed
_refine_ls_matrix_type full
_refine_ls_number_parameters 461
_refine_ls_number_reflns 6132
_refine_ls_number_restraints 0
_refine_ls_restrained_S_all 1.026
_refine_ls_R_factor_all 0.0963
_refine_ls_R_factor_gt 0.0603
_refine_ls_shift/su_max 0.000
_refine_ls_shift/su_mean 0.000
_refine_ls_structure_factor_coef Fsqd
_refine_ls_weighting_details 'calc w=1/[\s^2^(Fo^2^)+(0.0697P)^2^+1.7518P] where P=(Fo^2^+2Fc^2^)/3'
_refine_ls_weighting_scheme calc
_refine_ls_wR_factor_gt 0.1413
_refine_ls_wR_factor_ref 0.1633
_reflns_number_gt 4201
_reflns_number_total 6132
_reflns_threshold_expression >2sigma(I)
_cod_data_source_file c1ce05077j.txt
_cod_data_source_block TE-formIII
_cod_original_cell_volume 1829.85(19)
_cod_original_sg_symbol_H-M P-1
_cod_database_code 7206201

loop_
_symmetry_equiv_pos_as_xyz
'x, y, z'
'-x, -y, -z'

loop_
_atom_site_label
_atom_site_type_symbol
_atom_site_fract_x
_atom_site_fract_y
_atom_site_fract_z
_atom_site_U_iso_or_equiv
_atom_site_adp_type
_atom_site_occupancy
_atom_site_symmetry_multiplicity
_atom_site_calc_flag
_atom_site_refinement_flags
_atom_site_disorder_assembly
_atom_site_disorder_group
S1 S 0.58794(10) 0.74122(9) 0.33336(7) 0.0345(3) Uani 1 1 d . . .
S2 S 0.08044(10) 0.69273(10) 0.06405(7) 0.0350(3) Uani 1 1 d . . .
S3 S 0.59467(11) 0.39289(10) 0.36743(8) 0.0448(3) Uani 1 1 d . . .
S4 S 0.97152(11) 0.29086(13) 0.20458(8) 0.0516(4) Uani 1 1 d . . .
O1 O 0.1844(3) 0.5051(2) 0.40425(18) 0.0344(7) Uani 1 1 d . . .
O2 O 0.2882(3) 0.3721(2) 0.41772(19) 0.0378(7) Uani 1 1 d . . .
O3 O 0.3278(3) 0.4910(3) 0.19094(19) 0.0477(8) Uani 1 1 d . . .
O4 O 0.2007(3) 0.3430(2) 0.07501(17) 0.0358(7) Uani 1 1 d . . .
O5 O 1.0077(3) 0.6415(3) 0.30954(19) 0.0393(7) Uani 1 1 d . . .
O6 O 0.8902(3) 0.7610(2) 0.2809(2) 0.0391(7) Uani 1 1 d . . .
O7 O 0.5050(3) 0.1569(4) 0.0916(2) 0.0581(10) Uani 1 1 d . . .
O8 O 0.5817(3) 0.2060(4) -0.02648(19) 0.0590(10) Uani 1 1 d . . .
N1 N 0.4089(3) 0.5580(3) 0.3894(2) 0.0314(8) Uani 1 1 d . . .
H1N H 0.464(4) 0.526(4) 0.387(3) 0.038 Uiso 1 1 d . . .
N2 N 0.3404(3) 0.7143(3) 0.3574(2) 0.0276(7) Uani 1 1 d . . .
H2N H 0.270(4) 0.677(4) 0.379(3) 0.033 Uiso 1 1 d . . .
N3 N 0.2931(3) 0.7010(3) 0.1835(2) 0.0321(8) Uani 1 1 d . . .
H3N H 0.330(4) 0.663(4) 0.204(3) 0.039 Uiso 1 1 d . . .
N4 N 0.1806(4) 0.5225(3) 0.0827(2) 0.0339(8) Uani 1 1 d . . .
H4N H 0.113(4) 0.481(4) 0.042(3) 0.041 Uiso 1 1 d . . .
N5 N 0.7817(4) 0.5826(3) 0.3212(2) 0.0378(9) Uani 1 1 d . . .
H5N H 0.711(5) 0.603(4) 0.315(3) 0.045 Uiso 1 1 d . . .
N6 N 0.8465(3) 0.4235(3) 0.3507(2) 0.0330(8) Uani 1 1 d . . .
H6N H 0.929(5) 0.471(4) 0.342(3) 0.040 Uiso 1 1 d . . .
N7 N 0.7144(4) 0.1990(3) 0.2265(2) 0.0338(8) Uani 1 1 d . . .
H7N H 0.629(5) 0.177(4) 0.206(3) 0.041 Uiso 1 1 d . . .
N8 N 0.7367(4) 0.2335(4) 0.0910(2) 0.0447(10) Uani 1 1 d . . .
H8N H 0.797(5) 0.265(5) 0.063(3) 0.054 Uiso 1 1 d . . .
C1 C 0.1824(5) 0.1623(4) 0.4373(3) 0.0515(13) Uani 1 1 d . . .
H1A H 0.1964 0.1352 0.3820 0.077 Uiso 1 1 calc R . .
H1B H 0.0996 0.0972 0.4482 0.077 Uiso 1 1 calc R . .
H1C H 0.2642 0.1767 0.4823 0.077 Uiso 1 1 calc R . .
C2 C 0.1630(4) 0.2803(4) 0.4362(3) 0.0408(11) Uani 1 1 d . . .
H2A H 0.0795 0.2667 0.3917 0.049 Uiso 1 1 calc R . .
H2B H 0.1509 0.3098 0.4921 0.049 Uiso 1 1 calc R . .
C3 C 0.2825(4) 0.4804(4) 0.4042(3) 0.0318(9) Uani 1 1 d . . .
C4 C 0.4378(4) 0.6696(4) 0.3618(2) 0.0291(9) Uani 1 1 d . . .
C5 C 0.3539(4) 0.8253(3) 0.3227(2) 0.0271(9) Uani 1 1 d . . .
C6 C 0.3920(4) 0.9368(4) 0.3764(3) 0.0298(9) Uani 1 1 d . . .
H6 H 0.4099 0.9407 0.4364 0.036 Uiso 1 1 calc R . .
C7 C 0.4041(4) 1.0430(4) 0.3430(3) 0.0345(9) Uani 1 1 d . . .
H7 H 0.4306 1.1200 0.3800 0.041 Uiso 1 1 calc R . .
C8 C 0.3774(4) 1.0372(4) 0.2554(3) 0.0359(10) Uani 1 1 d . . .
H8 H 0.3851 1.1103 0.2325 0.043 Uiso 1 1 calc R . .
C9 C 0.3394(4) 0.9251(4) 0.2011(3) 0.0330(9) Uani 1 1 d . . .
H9 H 0.3231 0.9217 0.1412 0.040 Uiso 1 1 calc R . .
C10 C 0.3254(4) 0.8174(3) 0.2349(2) 0.0278(9) Uani 1 1 d . . .
C11 C 0.1918(4) 0.6401(4) 0.1144(2) 0.0294(9) Uani 1 1 d . . .
C12 C 0.2438(4) 0.4541(4) 0.1230(3) 0.0343(9) Uani 1 1 d . . .
C13 C 0.2441(5) 0.2540(4) 0.1147(3) 0.0407(10) Uani 1 1 d . . .
H13A H 0.2303 0.2544 0.1735 0.049 Uiso 1 1 calc R . .
H13B H 0.3437 0.2757 0.1170 0.049 Uiso 1 1 calc R . .
C14 C 0.1552(5) 0.1289(4) 0.0606(3) 0.0508(12) Uani 1 1 d . . .
H14A H 0.0572 0.1077 0.0602 0.076 Uiso 1 1 calc R . .
H14B H 0.1822 0.0657 0.0836 0.076 Uiso 1 1 calc R . .
H14C H 0.1676 0.1308 0.0022 0.076 Uiso 1 1 calc R . .
C15 C 0.9688(5) 0.9517(4) 0.2286(3) 0.0548(14) Uani 1 1 d . . .
H15A H 0.8958 0.9143 0.1757 0.082 Uiso 1 1 calc R . .
H15B H 1.0496 1.0193 0.2177 0.082 Uiso 1 1 calc R . .
H15C H 0.9332 0.9855 0.2717 0.082 Uiso 1 1 calc R . .
C16 C 1.0111(4) 0.8545(4) 0.2600(3) 0.0377(10) Uani 1 1 d . . .
H16A H 1.0413 0.8155 0.2154 0.045 Uiso 1 1 calc R . .
H16B H 1.0895 0.8924 0.3111 0.045 Uiso 1 1 calc R . .
C17 C 0.9049(4) 0.6607(4) 0.3042(3) 0.0319(9) Uani 1 1 d . . .
C18 C 0.7491(4) 0.4671(4) 0.3455(3) 0.0333(9) Uani 1 1 d . . .
C19 C 0.8231(4) 0.3042(3) 0.3752(3) 0.0294(9) Uani 1 1 d . . .
C20 C 0.8622(4) 0.2985(4) 0.4600(3) 0.0341(9) Uani 1 1 d . . .
H20 H 0.9052 0.3731 0.5016 0.041 Uiso 1 1 calc R . .
C21 C 0.8385(4) 0.1828(4) 0.4846(3) 0.0373(10) Uani 1 1 d . . .
H21 H 0.8654 0.1785 0.5429 0.045 Uiso 1 1 calc R . .
C22 C 0.7763(4) 0.0756(4) 0.4242(3) 0.0347(10) Uani 1 1 d . . .
H22 H 0.7603 -0.0029 0.4410 0.042 Uiso 1 1 calc R . .
C23 C 0.7367(4) 0.0807(4) 0.3392(3) 0.0333(9) Uani 1 1 d . . .
H23 H 0.6930 0.0060 0.2978 0.040 Uiso 1 1 calc R . .
C24 C 0.7611(4) 0.1954(4) 0.3145(3) 0.0296(9) Uani 1 1 d . . .
C25 C 0.7989(4) 0.2375(4) 0.1750(3) 0.0362(10) Uani 1 1 d . . .
C26 C 0.5977(5) 0.1948(5) 0.0549(3) 0.0459(12) Uani 1 1 d . . .
C27 C 0.4413(5) 0.1771(6) -0.0748(3) 0.0667(17) Uani 1 1 d . . .
H27A H 0.3722 0.1168 -0.0492 0.080 Uiso 1 1 calc R . .
H27B H 0.4283 0.1382 -0.1342 0.080 Uiso 1 1 calc R . .
C28 C 0.4188(6) 0.2930(7) -0.0741(4) 0.087(2) Uani 1 1 d . . .
H28A H 0.4211 0.3260 -0.0159 0.131 Uiso 1 1 calc R . .
H28B H 0.3279 0.2745 -0.1114 0.131 Uiso 1 1 calc R . .
H28C H 0.4924 0.3553 -0.0946 0.131 Uiso 1 1 calc R . .

loop_
_atom_site_aniso_label
_atom_site_aniso_U_11
_atom_site_aniso_U_22
_atom_site_aniso_U_33
_atom_site_aniso_U_23
_atom_site_aniso_U_13
_atom_site_aniso_U_12
S1 0.0285(5) 0.0273(5) 0.0490(7) 0.0111(5) 0.0109(4) 0.0112(4)
S2 0.0370(5) 0.0330(6) 0.0337(6) 0.0039(4) 0.0029(4) 0.0160(5)
S3 0.0357(6) 0.0301(6) 0.0794(9) 0.0228(6) 0.0261(5) 0.0165(5)
S4 0.0349(6) 0.0833(9) 0.0406(7) 0.0229(6) 0.0150(5) 0.0236(6)
O1 0.0340(15) 0.0319(15) 0.0443(18) 0.0112(13) 0.0154(13) 0.0174(13)
O2 0.0378(15) 0.0299(15) 0.0551(19) 0.0185(14) 0.0212(13) 0.0171(13)
O3 0.0569(19) 0.0355(17) 0.0417(19) -0.0008(14) -0.0115(16) 0.0217(15)
O4 0.0444(16) 0.0279(15) 0.0335(16) -0.0010(13) 0.0039(13) 0.0169(13)
O5 0.0331(15) 0.0342(16) 0.058(2) 0.0164(14) 0.0167(13) 0.0177(13)
O6 0.0345(15) 0.0292(15) 0.062(2) 0.0216(14) 0.0204(13) 0.0151(13)
O7 0.0412(18) 0.088(3) 0.044(2) 0.0259(19) 0.0131(15) 0.0218(18)
O8 0.0411(18) 0.097(3) 0.0355(19) 0.0228(19) 0.0078(14) 0.0239(18)
N1 0.0309(18) 0.0270(18) 0.038(2) 0.0124(15) 0.0091(15) 0.0122(15)
N2 0.0286(17) 0.0260(17) 0.0324(19) 0.0105(15) 0.0098(14) 0.0133(14)
N3 0.038(2) 0.0260(18) 0.031(2) 0.0041(15) 0.0025(16) 0.0151(15)
N4 0.0378(19) 0.0286(19) 0.032(2) 0.0002(15) -0.0029(15) 0.0161(16)
N5 0.0317(18) 0.0303(19) 0.060(3) 0.0201(17) 0.0169(17) 0.0162(16)
N6 0.0299(18) 0.0241(18) 0.048(2) 0.0121(16) 0.0126(16) 0.0113(15)
N7 0.0291(17) 0.040(2) 0.031(2) 0.0116(16) 0.0079(15) 0.0116(16)
N8 0.035(2) 0.069(3) 0.036(2) 0.022(2) 0.0162(16) 0.0209(19)
C1 0.049(3) 0.031(2) 0.072(4) 0.017(2) 0.007(2) 0.016(2)
C2 0.039(2) 0.033(2) 0.054(3) 0.016(2) 0.022(2) 0.012(2)
C3 0.036(2) 0.028(2) 0.032(2) 0.0063(18) 0.0096(18) 0.0125(18)
C4 0.031(2) 0.029(2) 0.026(2) 0.0057(17) 0.0052(16) 0.0113(17)
C5 0.0207(18) 0.026(2) 0.034(2) 0.0092(17) 0.0071(16) 0.0082(16)
C6 0.028(2) 0.029(2) 0.031(2) 0.0031(17) 0.0085(16) 0.0110(17)
C7 0.034(2) 0.024(2) 0.043(3) -0.0007(18) 0.0106(18) 0.0106(18)
C8 0.030(2) 0.026(2) 0.052(3) 0.013(2) 0.0105(19) 0.0108(18)
C9 0.034(2) 0.027(2) 0.034(2) 0.0088(18) 0.0040(17) 0.0104(18)
C10 0.0245(19) 0.023(2) 0.033(2) 0.0039(17) 0.0041(16) 0.0084(16)
C11 0.032(2) 0.029(2) 0.027(2) 0.0069(17) 0.0079(17) 0.0119(17)
C12 0.036(2) 0.030(2) 0.035(2) 0.0031(19) 0.0096(19) 0.0127(19)
C13 0.047(3) 0.033(2) 0.045(3) 0.003(2) 0.007(2) 0.021(2)
C14 0.063(3) 0.034(3) 0.051(3) 0.002(2) 0.009(2) 0.019(2)
C15 0.055(3) 0.047(3) 0.066(3) 0.032(3) 0.018(2) 0.018(2)
C16 0.037(2) 0.030(2) 0.048(3) 0.016(2) 0.021(2) 0.0103(19)
C17 0.029(2) 0.026(2) 0.040(2) 0.0077(18) 0.0090(18) 0.0091(18)
C18 0.033(2) 0.027(2) 0.043(3) 0.0103(19) 0.0099(18) 0.0139(18)
C19 0.028(2) 0.026(2) 0.042(2) 0.0150(18) 0.0145(17) 0.0143(17)
C20 0.032(2) 0.030(2) 0.038(2) 0.0040(19) 0.0114(18) 0.0112(18)
C21 0.040(2) 0.043(3) 0.030(2) 0.013(2) 0.0102(18) 0.016(2)
C22 0.040(2) 0.031(2) 0.041(3) 0.016(2) 0.0157(19) 0.0181(19)
C23 0.035(2) 0.027(2) 0.039(2) 0.0070(18) 0.0102(18) 0.0128(18)
C24 0.028(2) 0.029(2) 0.034(2) 0.0094(18) 0.0116(17) 0.0105(17)
C25 0.038(2) 0.040(2) 0.036(2) 0.012(2) 0.0121(19) 0.019(2)
C26 0.039(3) 0.062(3) 0.038(3) 0.017(2) 0.011(2) 0.020(2)
C27 0.037(3) 0.109(5) 0.047(3) 0.021(3) 0.000(2) 0.025(3)
C28 0.061(4) 0.131(6) 0.079(5) 0.045(4) 0.023(3) 0.041(4)

loop_
_atom_type_symbol
_atom_type_description
_atom_type_scat_dispersion_real
_atom_type_scat_dispersion_imag
_atom_type_scat_source
C C 0.0181 0.0091 'International Tables Vol C Tables 4.2.6.8 and 6.1.1.4'
H H 0.0000 0.0000 'International Tables Vol C Tables 4.2.6.8 and 6.1.1.4'
N N 0.0311 0.0180 'International Tables Vol C Tables 4.2.6.8 and 6.1.1.4'
O O 0.0492 0.0322 'International Tables Vol C Tables 4.2.6.8 and 6.1.1.4'
S S 0.3331 0.5567 'International Tables Vol C Tables 4.2.6.8 and 6.1.1.4'

loop_
_geom_angle_atom_site_label_1
_geom_angle_atom_site_label_2
_geom_angle_atom_site_label_3
_geom_angle
_geom_angle_site_symmetry_1
_geom_angle_site_symmetry_3
_geom_angle_publ_flag
C3 O2 C2 115.1(3) . . ?
C12 O4 C13 115.5(3) . . ?
C17 O6 C16 116.0(3) . . ?
C26 O8 C27 117.3(4) . . ?
C4 N1 C3 125.9(3) . . ?
C4 N1 H1N 117(3) . . ?
C3 N1 H1N 115(3) . . ?
C4 N2 C5 121.9(3) . . ?
C4 N2 H2N 118(3) . . ?
C5 N2 H2N 120(3) . . ?
C11 N3 C10 129.1(3) . . ?
C11 N3 H3N 116(3) . . ?
C10 N3 H3N 114(3) . . ?
C12 N4 C11 127.2(3) . . ?
C12 N4 H4N 114(3) . . ?
C11 N4 H4N 116(3) . . ?
C17 N5 C18 128.0(4) . . ?
C17 N5 H5N 120(3) . . ?
C18 N5 H5N 112(3) . . ?
C18 N6 C19 120.9(3) . . ?
C18 N6 H6N 119(3) . . ?
C19 N6 H6N 119(3) . . ?
C25 N7 C24 123.6(3) . . ?
C25 N7 H7N 117(3) . . ?
C24 N7 H7N 120(3) . . ?
C26 N8 C25 127.8(4) . . ?
C26 N8 H8N 121(3) . . ?
C25 N8 H8N 111(3) . . ?
C2 C1 H1A 109.5 . . ?
C2 C1 H1B 109.5 . . ?
H1A C1 H1B 109.5 . . ?
C2 C1 H1C 109.5 . . ?
H1A C1 H1C 109.5 . . ?
H1B C1 H1C 109.5 . . ?
O2 C2 C1 106.7(3) . . ?
O2 C2 H2A 110.4 . . ?
C1 C2 H2A 110.4 . . ?
O2 C2 H2B 110.4 . . ?
C1 C2 H2B 110.4 . . ?
H2A C2 H2B 108.6 . . ?
O1 C3 O2 125.7(4) . . ?
O1 C3 N1 126.1(4) . . ?
O2 C3 N1 108.2(3) . . ?
N2 C4 N1 117.0(3) . . ?
N2 C4 S1 123.3(3) . . ?
N1 C4 S1 119.7(3) . . ?
C6 C5 C10 120.9(3) . . ?
C6 C5 N2 120.1(3) . . ?
C10 C5 N2 119.0(3) . . ?
C5 C6 C7 119.9(4) . . ?
C5 C6 H6 120.0 . . ?
C7 C6 H6 120.0 . . ?
C6 C7 C8 120.0(4) . . ?
C6 C7 H7 120.0 . . ?
C8 C7 H7 120.0 . . ?
C7 C8 C9 120.2(4) . . ?
C7 C8 H8 119.9 . . ?
C9 C8 H8 119.9 . . ?
C8 C9 C10 119.7(4) . . ?
C8 C9 H9 120.1 . . ?
C10 C9 H9 120.1 . . ?
C5 C10 C9 119.2(4) . . ?
C5 C10 N3 117.9(3) . . ?
C9 C10 N3 122.8(4) . . ?
N3 C11 N4 115.1(3) . . ?
N3 C11 S2 126.0(3) . . ?
N4 C11 S2 119.0(3) . . ?
O3 C12 O4 125.2(4) . . ?
O3 C12 N4 125.2(4) . . ?
O4 C12 N4 109.5(3) . . ?
O4 C13 C14 106.2(3) . . ?
O4 C13 H13A 110.5 . . ?
C14 C13 H13A 110.5 . . ?
O4 C13 H13B 110.5 . . ?
C14 C13 H13B 110.5 . . ?
H13A C13 H13B 108.7 . . ?
C13 C14 H14A 109.5 . . ?
C13 C14 H14B 109.5 . . ?
H14A C14 H14B 109.5 . . ?
C13 C14 H14C 109.5 . . ?
H14A C14 H14C 109.5 . . ?
H14B C14 H14C 109.5 . . ?
C16 C15 H15A 109.5 . . ?
C16 C15 H15B 109.5 . . ?
H15A C15 H15B 109.5 . . ?
C16 C15 H15C 109.5 . . ?
H15A C15 H15C 109.5 . . ?
H15B C15 H15C 109.5 . . ?
O6 C16 C15 107.3(3) . . ?
O6 C16 H16A 110.3 . . ?
C15 C16 H16A 110.3 . . ?
O6 C16 H16B 110.3 . . ?
C15 C16 H16B 110.3 . . ?
H16A C16 H16B 108.5 . . ?
O5 C17 O6 126.0(4) . . ?
O5 C17 N5 125.8(4) . . ?
O6 C17 N5 108.3(3) . . ?
N6 C18 N5 116.5(3) . . ?
N6 C18 S3 124.3(3) . . ?
N5 C18 S3 119.2(3) . . ?
C20 C19 C24 120.0(3) . . ?
C20 C19 N6 119.4(4) . . ?
C24 C19 N6 120.7(3) . . ?
C19 C20 C21 119.8(4) . . ?
C19 C20 H20 120.1 . . ?
C21 C20 H20 120.1 . . ?
C22 C21 C20 119.7(4) . . ?
C22 C21 H21 120.1 . . ?
C20 C21 H21 120.1 . . ?
C21 C22 C23 120.7(4) . . ?
C21 C22 H22 119.7 . . ?
C23 C22 H22 119.7 . . ?
C22 C23 C24 119.7(4) . . ?
C22 C23 H23 120.1 . . ?
C24 C23 H23 120.1 . . ?
C23 C24 C19 120.1(4) . . ?
C23 C24 N7 119.2(4) . . ?
C19 C24 N7 120.6(3) . . ?
N7 C25 N8 116.5(4) . . ?
N7 C25 S4 124.4(3) . . ?
N8 C25 S4 119.1(3) . . ?
O7 C26 O8 125.7(4) . . ?
O7 C26 N8 125.3(4) . . ?
O8 C26 N8 109.0(4) . . ?
O8 C27 C28 109.8(5) . . ?
O8 C27 H27A 109.7 . . ?
C28 C27 H27A 109.7 . . ?
O8 C27 H27B 109.7 . . ?
C28 C27 H27B 109.7 . . ?
H27A C27 H27B 108.2 . . ?
C27 C28 H28A 109.5 . . ?
C27 C28 H28B 109.5 . . ?
H28A C28 H28B 109.5 . . ?
C27 C28 H28C 109.5 . . ?
H28A C28 H28C 109.5 . . ?
H28B C28 H28C 109.5 . . ?

loop_
_geom_bond_atom_site_label_1
_geom_bond_atom_site_label_2
_geom_bond_distance
_geom_bond_site_symmetry_2
_geom_bond_publ_flag
S1 C4 1.673(4) . ?
S2 C11 1.674(4) . ?
S3 C18 1.666(4) . ?
S4 C25 1.664(4) . ?
O1 C3 1.197(5) . ?
O2 C3 1.340(5) . ?
O2 C2 1.461(5) . ?
O3 C12 1.209(5) . ?
O4 C12 1.321(5) . ?
O4 C13 1.462(5) . ?
O5 C17 1.201(5) . ?
O6 C17 1.333(4) . ?
O6 C16 1.458(4) . ?
O7 C26 1.208(5) . ?
O8 C26 1.325(5) . ?
O8 C27 1.457(5) . ?
N1 C4 1.368(5) . ?
N1 C3 1.387(5) . ?
N1 H1N 0.82(4) . ?
N2 C4 1.339(5) . ?
N2 C5 1.439(5) . ?
N2 H2N 0.86(4) . ?
N3 C11 1.325(5) . ?
N3 C10 1.420(5) . ?
N3 H3N 0.77(4) . ?
N4 C12 1.381(5) . ?
N4 C11 1.386(5) . ?
N4 H4N 0.83(4) . ?
N5 C17 1.378(5) . ?
N5 C18 1.384(5) . ?
N5 H5N 0.88(5) . ?
N6 C18 1.327(5) . ?
N6 C19 1.438(5) . ?
N6 H6N 0.88(4) . ?
N7 C25 1.323(5) . ?
N7 C24 1.436(5) . ?
N7 H7N 0.84(4) . ?
N8 C26 1.371(6) . ?
N8 C25 1.392(5) . ?
N8 H8N 0.85(5) . ?
C1 C2 1.489(6) . ?
C1 H1A 0.9800 . ?
C1 H1B 0.9800 . ?
C1 H1C 0.9800 . ?
C2 H2A 0.9900 . ?
C2 H2B 0.9900 . ?
C5 C6 1.377(5) . ?
C5 C10 1.388(5) . ?
C6 C7 1.380(5) . ?
C6 H6 0.9500 . ?
C7 C8 1.387(6) . ?
C7 H7 0.9500 . ?
C8 C9 1.388(6) . ?
C8 H8 0.9500 . ?
C9 C10 1.396(5) . ?
C9 H9 0.9500 . ?
C13 C14 1.490(6) . ?
C13 H13A 0.9900 . ?
C13 H13B 0.9900 . ?
C14 H14A 0.9800 . ?
C14 H14B 0.9800 . ?
C14 H14C 0.9800 . ?
C15 C16 1.488(6) . ?
C15 H15A 0.9800 . ?
C15 H15B 0.9800 . ?
C15 H15C 0.9800 . ?
C16 H16A 0.9900 . ?
C16 H16B 0.9900 . ?
C19 C20 1.380(6) . ?
C19 C24 1.386(6) . ?
C20 C21 1.398(6) . ?
C20 H20 0.9500 . ?
C21 C22 1.372(6) . ?
C21 H21 0.9500 . ?
C22 C23 1.382(6) . ?
C22 H22 0.9500 . ?
C23 C24 1.386(5) . ?
C23 H23 0.9500 . ?
C27 C28 1.480(9) . ?
C27 H27A 0.9900 . ?
C27 H27B 0.9900 . ?
C28 H28A 0.9800 . ?
C28 H28B 0.9800 . ?
C28 H28C 0.9800 . ?

loop_
_geom_hbond_atom_site_label_D
_geom_hbond_atom_site_label_H
_geom_hbond_atom_site_label_A
_geom_hbond_distance_DH
_geom_hbond_distance_HA
_geom_hbond_distance_DA
_geom_hbond_angle_DHA
_geom_hbond_site_symmetry_A
N1 H1N S3 0.82(4) 2.52(4) 3.327(4) 169(4) .
N2 H2N O1 0.86(4) 1.99(4) 2.655(4) 133(4) .
N3 H3N O3 0.77(4) 2.01(4) 2.658(4) 142(4) .
N3 H3N S1 0.77(4) 2.91(4) 3.461(3) 131(4) .
N4 H4N S2 0.83(4) 2.49(4) 3.298(4) 164(4) 2_565
N5 H5N S1 0.88(5) 2.49(5) 3.316(4) 156(4) .
N6 H6N O5 0.88(4) 2.02(4) 2.704(4) 133(4) .
N6 H6N O1 0.88(4) 2.60(4) 3.288(4) 136(3) 1_655
N7 H7N O7 0.84(4) 2.01(4) 2.689(4) 138(4) .
N8 H8N S2 0.85(5) 2.62(5) 3.432(4) 161(4) 2_665

loop_
_geom_torsion_atom_site_label_1
_geom_torsion_atom_site_label_2
_geom_torsion_atom_site_label_3
_geom_torsion_atom_site_label_4
_geom_torsion
_geom_torsion_site_symmetry_1
_geom_torsion_site_symmetry_2
_geom_torsion_site_symmetry_3
_geom_torsion_site_symmetry_4
_geom_torsion_publ_flag
C3 O2 C2 C1 172.4(4) . . . . ?
C2 O2 C3 O1 -1.7(6) . . . . ?
C2 O2 C3 N1 178.8(3) . . . . ?
C4 N1 C3 O1 -8.9(7) . . . . ?
C4 N1 C3 O2 170.7(4) . . . . ?
C5 N2 C4 N1 -174.8(3) . . . . ?
C5 N2 C4 S1 3.7(5) . . . . ?
C3 N1 C4 N2 7.6(6) . . . . ?
C3 N1 C4 S1 -170.9(3) . . . . ?
C4 N2 C5 C6 -103.2(5) . . . . ?
C4 N2 C5 C10 78.2(5) . . . . ?
C10 C5 C6 C7 -0.9(6) . . . . ?
N2 C5 C6 C7 -179.6(3) . . . . ?
C5 C6 C7 C8 0.2(6) . . . . ?
C6 C7 C8 C9 -0.5(6) . . . . ?
C7 C8 C9 C10 1.3(6) . . . . ?
C6 C5 C10 C9 1.8(5) . . . . ?
N2 C5 C10 C9 -179.5(3) . . . . ?
C6 C5 C10 N3 177.1(3) . . . . ?
N2 C5 C10 N3 -4.2(5) . . . . ?
C8 C9 C10 C5 -2.0(6) . . . . ?
C8 C9 C10 N3 -177.1(3) . . . . ?
C11 N3 C10 C5 134.4(4) . . . . ?
C11 N3 C10 C9 -50.4(6) . . . . ?
C10 N3 C11 N4 -174.7(4) . . . . ?
C10 N3 C11 S2 5.5(6) . . . . ?
C12 N4 C11 N3 13.2(6) . . . . ?
C12 N4 C11 S2 -167.0(3) . . . . ?
C13 O4 C12 O3 9.5(6) . . . . ?
C13 O4 C12 N4 -171.9(3) . . . . ?
C11 N4 C12 O3 -5.7(7) . . . . ?
C11 N4 C12 O4 175.8(4) . . . . ?
C12 O4 C13 C14 165.1(4) . . . . ?
C17 O6 C16 C15 175.0(4) . . . . ?
C16 O6 C17 O5 0.3(6) . . . . ?
C16 O6 C17 N5 -179.8(3) . . . . ?
C18 N5 C17 O5 -1.7(8) . . . . ?
C18 N5 C17 O6 178.5(4) . . . . ?
C19 N6 C18 N5 -179.8(4) . . . . ?
C19 N6 C18 S3 1.0(6) . . . . ?
C17 N5 C18 N6 -2.3(7) . . . . ?
C17 N5 C18 S3 176.9(4) . . . . ?
C18 N6 C19 C20 -91.6(5) . . . . ?
C18 N6 C19 C24 88.0(5) . . . . ?
C24 C19 C20 C21 -0.3(6) . . . . ?
N6 C19 C20 C21 179.3(4) . . . . ?
C19 C20 C21 C22 -0.1(6) . . . . ?
C20 C21 C22 C23 0.0(6) . . . . ?
C21 C22 C23 C24 0.5(6) . . . . ?
C22 C23 C24 C19 -1.0(6) . . . . ?
C22 C23 C24 N7 -177.4(4) . . . . ?
C20 C19 C24 C23 0.9(6) . . . . ?
N6 C19 C24 C23 -178.7(4) . . . . ?
C20 C19 C24 N7 177.3(3) . . . . ?
N6 C19 C24 N7 -2.3(5) . . . . ?
C25 N7 C24 C23 -107.0(5) . . . . ?
C25 N7 C24 C19 76.5(5) . . . . ?
C24 N7 C25 N8 179.0(4) . . . . ?
C24 N7 C25 S4 -1.8(6) . . . . ?
C26 N8 C25 N7 0.3(7) . . . . ?
C26 N8 C25 S4 -179.0(4) . . . . ?
C27 O8 C26 O7 3.8(8) . . . . ?
C27 O8 C26 N8 -176.1(5) . . . . ?
C25 N8 C26 O7 -0.1(9) . . . . ?
C25 N8 C26 O8 179.7(4) . . . . ?
C26 O8 C27 C28 94.1(6) . . . . ?
